data_2006790
loop_
_publ_author_name
'Vijjulatha, M.'
'Kumara Swamy, K. C.'
'Huch, Volker'
'Veith, Michael'

_publ_contact_author
;
      Dr K. C. Kumara Swamy
      School of Chemistry
      University of Hyderabad
      Hyderabad - 500046
      A.P.
      India
;
_publ_section_title
;
 The 1:1 Antimony Trichloride Adduct of
 Chlorobis(2,6-dimethylpiperidin-1-yl)phosphine Oxide
;
_journal_issue 12
_journal_name_full 'Acta Crystallographica Section C'
_journal_page_first 1789
_journal_page_last 1791
_journal_paper_doi 10.1107/S0108270197009487
_journal_volume 53
_journal_year 1997
_chemical_formula_iupac '[CC7 H14 N)2 P (Cl) O] , Sb Cl3'
_chemical_formula_moiety 'C14 H28 Cl4 N2 O P Sb'
_chemical_formula_sum 'C14 H28 Cl4 N2 O P Sb'
_chemical_formula_weight 534.9
_chemical_melting_point 420.1(10)
_chemical_name_systematic
;
Chloro-bis(2,6-dimethyl piperidino)phosphoramide trichloroantimonate
;
_space_group_IT_number 2
_symmetry_cell_setting triclinic
_symmetry_space_group_name_Hall '-P 1'
_symmetry_space_group_name_H-M 'P -1'
_atom_type_scat_source IntTabC
_cell_angle_alpha 70.53(8)
_cell_angle_beta 71.81(8)
_cell_angle_gamma 61.85(7)
_cell_formula_units_Z 2
_cell_length_a 10.092(11)
_cell_length_b 10.514(11)
_cell_length_c 12.415(14)
_cell_measurement_reflns_used 18
_cell_measurement_temperature 293
_cell_measurement_theta_max 12
_cell_measurement_theta_min 10
_cell_volume 1076(2)
_computing_cell_refinement DIF4
_computing_data_collection 'DIF4 (Stoe & Cie, 1988a)'
_computing_data_reduction 'REDU4 (Stoe & Cie, 1988b)'
_computing_molecular_graphics 'ORTEP (Johnson, 1965)'
_computing_structure_refinement 'SHELXL93 (Sheldrick, 1993)'
_computing_structure_solution 'SHELXS86 (Sheldrick, 1990)'
_diffrn_ambient_temperature 293
_diffrn_measurement_device 'Siemens Stoe AED2 diffractometer'
_diffrn_measurement_method \w--\q
_diffrn_radiation_monochromator graphite
_diffrn_radiation_source xray_tube
_diffrn_radiation_type 'Mo K\a'
_diffrn_radiation_wavelength 0.71073
_diffrn_reflns_limit_h_max 10
_diffrn_reflns_limit_h_min -10
_diffrn_reflns_limit_k_max 11
_diffrn_reflns_limit_k_min -10
_diffrn_reflns_limit_l_max 13
_diffrn_reflns_limit_l_min 0
_diffrn_reflns_number 2820
_diffrn_reflns_reduction_process Redu4
_diffrn_reflns_theta_max 22.5
_diffrn_reflns_theta_min 1.77
_diffrn_standards_decay_% 2
_diffrn_standards_interval_time 60
_diffrn_standards_number 3
_exptl_absorpt_coefficient_mu 1.857
_exptl_absorpt_correction_type none
_exptl_crystal_colour white
_exptl_crystal_density_diffrn 1.651
_exptl_crystal_description block
_exptl_crystal_F_000 536
_exptl_crystal_size_max 0.3
_exptl_crystal_size_mid 0.2
_exptl_crystal_size_min 0.2
_refine_diff_density_max .966
_refine_diff_density_min -1.289
_refine_ls_extinction_method none
_refine_ls_goodness_of_fit_obs '1.147 (on F^2^)'
_refine_ls_matrix_type full
_refine_ls_number_constraints 0
_refine_ls_number_parameters 208
_refine_ls_number_reflns 2820
_refine_ls_number_restraints 0
_refine_ls_R_factor_all .0342
_refine_ls_R_factor_obs .0322
_refine_ls_shift/esd_max 0.105
_refine_ls_structure_factor_coef F^2^
_refine_ls_weighting_scheme
;1/[\s(F~o~^2^)+(0.0501P)^2^+1.4214P]
      where P=(F~o~^2^+2F~c~^2^)/3)
;
_refine_ls_wR_factor_all .0867
_refine_ls_wR_factor_obs .0853
_reflns_number_observed 2820
_reflns_number_total 2820
_reflns_observed_criterion F>4\s(F)
_cod_data_source_file de1057.cif
_cod_data_source_block global
_cod_depositor_comments
;
The following automatic conversions were performed:

'_chemical_melting_point' value '146-148\%C' was changed to
'420.1(10)' - it was converted from degrees Celsius(C) to Kelvins(K),
the average value was taken and precision was
estimated.

'_atom_site_thermal_displace_type' tag value 'Uij' was
replaced with 'Uani' value 23 times.

Automatic conversion script
Id: cif_fix_values 1646 2011-03-28 12:23:43Z adriana 

The following automatic conversions were performed:

'_chemical_melting_point' value '146-148\%C' was changed to
'420.1(10)' - it was converted from degrees Celsius(C) to Kelvins(K),
the average value was taken and precision was estimated.

Automatic conversion script
Id: cif_fix_values 1715 2011-07-08 13:25:40Z adriana 
;
_cod_original_sg_symbol_H-M P-1
_cod_database_code 2006790

loop_
_symmetry_equiv_pos_as_xyz
x,y,z
-x,-y,-z

loop_
_atom_site_aniso_label
_atom_site_aniso_U_11
_atom_site_aniso_U_22
_atom_site_aniso_U_33
_atom_site_aniso_U_12
_atom_site_aniso_U_13
_atom_site_aniso_U_23
_atom_site_aniso_type_symbol
Sb .0310(10) .0360(10) .0520(10) -.0120(10) .0050(10) -.0130(10) Sb
P .0260(10) .0290(10) .0280(10) -.0080(10) .0010(10) -.0060(10) P
Cl(1) .0370(10) .0630(10) .0990(10) -.0130(10) .0170(10) -.0360(10) Cl
Cl(2) .0560(10) .0520(10) .0740(10) -.0280(10) .0060(10) -.0290(10) Cl
Cl(3) .0560(10) .1080(10) .0940(10) -.0160(10) -.0260(10) -.0490(10) Cl
Cl(4) .0650(10) .0630(10) .0300(10) -.0330(10) .0080(10) -.0060(10) Cl
O .0290(10) .0330(10) .046(2) -.0050(10) -.0020(10) -.0070(10) O
N(1) .035(2) .030(2) .030(2) -.0140(10) -.0040(10) -.0040(10) N
C(1) .058(3) .045(3) .031(2) -.024(2) -.004(2) -.008(2) C
C(2) .065(3) .066(3) .049(3) -.024(3) -.002(2) -.027(2) C
C(3) .071(4) .049(3) .079(4) -.011(3) -.016(3) -.032(3) C
C(4) .075(4) .033(3) .080(4) -.018(3) -.020(3) -.009(2) C
C(5) .051(3) .036(2) .050(3) -.024(2) -.008(2) -.005(2) C
C(6) .100(5) .057(3) .048(3) -.021(3) -.033(3) .000(2) C
C(7) .055(3) .088(4) .106(5) -.046(3) .000(3) -.028(4) C
N(2) .028(2) .026(2) .033(2) -.0070(10) -.0030(10) -.0060(10) N
C(8) .031(2) .030(2) .047(2) -.005(2) -.009(2) -.014(2) C
C(9) .030(2) .069(3) .052(3) -.010(2) .001(2) -.023(2) C
C(10) .041(3) .078(4) .068(3) -.032(3) .000(2) -.006(3) C
C(11) .060(3) .052(3) .060(3) -.035(3) -.011(2) .007(2) C
C(12) .041(2) .027(2) .047(2) -.013(2) -.014(2) -.003(2) C
C(13) .048(3) .038(2) .058(3) -.004(2) -.020(2) -.004(2) C
C(14) .074(4) .039(3) .070(3) -.015(2) -.020(3) -.021(2) C

loop_
_atom_site_label
_atom_site_fract_x
_atom_site_fract_y
_atom_site_fract_z
_atom_site_U_iso_or_equiv
_atom_site_thermal_displace_type
_atom_site_calc_flag
_atom_site_calc_attached_atom
_atom_site_type_symbol
Sb .31670(10) .43220(10) .64190(10) .0430(10) Uani ? ? Sb
P -.05630(10) .70970(10) .72130(10) .0310(10) Uani ? ? P
Cl(1) .57190(10) .2780(2) .54880(10) .0720(10) Uani ? ? Cl
Cl(2) .22990(10) .24540(10) .68950(10) .0590(10) Uani ? ? Cl
Cl(3) .3982(2) .3664(2) .8180(2) .0830(10) Uani ? ? Cl
Cl(4) .0011(2) .79390(10) .54880(10) .0550(10) Uani ? ? Cl
O .0706(3) .5612(3) .7493(2) .0420(10) Uani ? ? O
N(1) -.0852(4) .8345(3) .7853(3) .0330(10) Uani ? ? N
C(1) -.1322(5) .7976(5) .9151(3) .0440(10) Uani ? ? C
C(2) -.2438(6) .9377(6) .9580(4) .0590(10) Uani ? ? C
C(3) -.1804(7) 1.0544(6) .9148(5) .067(2) Uani ? ? C
C(4) -.1425(7) 1.0907(5) .7836(5) .0640(10) Uani ? ? C
C(5) -.0326(5) .9555(5) .7316(4) .0450(10) Uani ? ? C
C(6) .0023(7) .7056(6) .9782(4) .071(2) Uani ? ? C
C(7) .1342(6) .9072(7) .7375(6) .078(2) Uani ? ? C
N(2) -.2147(3) .6938(3) .7438(3) .0310(10) Uani ? ? N
C(8) -.3621(4) .8288(4) .7351(4) .0370(10) Uani ? ? C
C(9) -.4870(5) .7994(6) .8344(4) .0540(10) Uani ? ? C
C(10) -.4963(6) .6587(6) .8378(5) .0640(10) Uani ? ? C
C(11) -.3425(6) .5275(6) .8520(4) .0580(10) Uani ? ? C
C(12) -.2127(5) .5475(4) .7545(4) .0390(10) Uani ? ? C
C(13) -.4082(6) .8833(5) .6174(4) .0530(10) Uani ? ? C
C(14) -.2145(6) .5253(5) .6398(5) .0600(10) Uani ? ? C
H(1) -.1888(5) .7367(5) .9322(3) .053 Uiso ? ? H
H(2A) -.2655(6) .9144(6) 1.0423(4) .071 Uiso ? ? H
H(2B) -.3391(6) .9764(6) .9312(4) .071 Uiso ? ? H
H(3A) -.2551(7) 1.1432(6) .9420(5) .080 Uiso ? ? H
H(3B) -.0889(7) 1.0186(6) .9458(5) .080 Uiso ? ? H
H(4A) -.0971(7) 1.1617(5) .7583(5) .077 Uiso ? ? H
H(4B) -.2365(7) 1.1372(5) .7535(5) .077 Uiso ? ? H
H(5) -.0387(5) .9847(5) .6491(4) .054 Uiso ? ? H
H(6A) .0688(7) .6193(6) .9470(4) .106 Uiso ? ? H
H(6B) -.0347(7) .6760(6) 1.0596(4) .106 Uiso ? ? H
H(6C) .0577(7) .7633(6) .9679(4) .106 Uiso ? ? H
H(7A) .1980(6) .8220(7) .7045(6) .117 Uiso ? ? H
H(7B) .1439(6) .8830(7) .8171(6) .117 Uiso ? ? H
H(7C) .1652(6) .9864(7) .6946(6) .117 Uiso ? ? H
H(8) -.3478(4) .9081(4) .7481(4) .045 Uiso ? ? H
H(9A) -.4657(5) .7918(6) .9078(4) .065 Uiso ? ? H
H(9B) -.5849(5) .8821(6) .8245(4) .065 Uiso ? ? H
H(10A) -.5237(6) .6679(6) .7665(5) .077 Uiso ? ? H
H(10B) -.5751(6) .6424(6) .9023(5) .077 Uiso ? ? H
H(11A) -.3497(6) .4382(6) .8532(4) .069 Uiso ? ? H
H(11B) -.3192(6) .5152(6) .9259(4) .069 Uiso ? ? H
H(12) -.1167(5) .4715(4) .7788(4) .047 Uiso ? ? H
H(13A) -.3267(6) .8999(5) .5580(4) .079 Uiso ? ? H
H(13B) -.4985(6) .9743(5) .6164(4) .079 Uiso ? ? H
H(13C) -.4287(6) .8105(5) .6033(4) .079 Uiso ? ? H
H(14A) -.1303(6) .5391(5) .5822(5) .090 Uiso ? ? H
H(14B) -.3089(6) .5958(5) .6145(5) .090 Uiso ? ? H
H(14C) -.2053(6) .4269(5) .6505(5) .090 Uiso ? ? H

loop_
_geom_angle_atom_site_label_1
_geom_angle_atom_site_label_2
_geom_angle_atom_site_label_3
_geom_angle
_geom_angle_publ_flag
Cl(2) Sb Cl(3) 95.85(10) yes
Cl(2) Sb O 83.78(12) yes
Cl(3) Sb O 83.89(13) yes
Cl(2) Sb Cl(1) 92.42(11) yes
Cl(3) Sb Cl(1) 92.10(12) yes
Cl(1) Sb O 174.15(7) yes
O P N(2) 110.4(2) yes
O P N(1) 117.4(2) yes
O P Cl(4) 106.3(2) yes
N(2) P Cl(4) 108.9(2) yes
N(2) P N(1) 108.8(2) yes
N(1) P Cl(4) 104.6(2) yes
P O Sb 133.4(2) yes
C(5) N(1) C(1) 118.7(3) ?
C(5) N(1) P 124.9(3) ?
C(1) N(1) P 114.5(3) ?
N(1) C(1) C(2) 109.9(4) ?
N(1) C(1) C(6) 113.4(4) ?
C(2) C(1) C(6) 113.4(4) ?
C(1) C(2) C(3) 111.5(4) ?
C(4) C(3) C(2) 110.5(4) ?
C(3) C(4) C(5) 113.6(4) ?
N(1) C(5) C(4) 110.0(4) ?
N(1) C(5) C(7) 113.1(4) ?
C(4) C(5) C(7) 112.8(4) ?
C(12) N(2) C(8) 118.8(4) ?
C(12) N(2) P 120.1(3) ?
C(8) N(2) P 120.3(3) ?
N(2) C(8) C(13) 114.3(3) ?
N(2) C(8) C(9) 108.8(4) ?
C(13) C(8) C(9) 112.4(4) ?
C(10) C(9) C(8) 111.7(4) ?
C(9) C(10) C(11) 110.0(4) ?
C(10) C(11) C(12) 112.4(4) ?
N(2) C(12) C(14) 113.1(4) ?
N(2) C(12) C(11) 108.7(4) ?
C(14) C(12) C(11) 113.5(4) ?

loop_
_geom_bond_atom_site_label_1
_geom_bond_atom_site_label_2
_geom_bond_site_symmetry_1
_geom_bond_site_symmetry_2
_geom_bond_distance
_geom_bond_publ_flag
Sb Cl(1) . . 2.460(3) yes
Sb Cl(2) . . 2.345(3) yes
Sb Cl(3) . . 2.348(3) yes
Sb O . . 2.396(4) yes
P O . . 1.492(3) yes
P N(1) . . 1.621(4) yes
P N(2) . . 1.613(4) yes
P Cl(4) . . 2.037(3) yes
N(1) C(1) . . 1.501(5) ?
N(1) C(5) . . 1.482(5) ?
C(1) C(2) . . 1.517(7) ?
C(1) C(6) . . 1.520(7) ?
C(2) C(3) . . 1.514(8) ?
C(3) C(4) . . 1.510(8) ?
C(4) C(5) . . 1.531(7) ?
C(5) C(7) . . 1.530(7) ?
N(2) C(8) . . 1.498(5) ?
N(2) C(12) . . 1.491(5) ?
C(8) C(13) . . 1.514(6) ?
C(8) C(9) . . 1.532(6) ?
C(9) C(10) . . 1.512(8) ?
C(10) C(11) . . 1.527(8) ?
C(11) C(12) . . 1.525(7) ?
C(12) C(14) . . 1.523(7) ?
